data_7061936
loop_
_publ_author_name
'Vos\'ahlo, Petr'
'C\'isa\<rov\'a, Ivana'
'\<St\<epni\<cka, Petr'

_publ_section_title
;
 Synthesis, coordination behavior, and catalytic properties of dppf
 congeners with an inserted carbonyl moiety
;
_journal_issue 45
_journal_name_full 'New Journal of Chemistry'
_journal_page_first 21536
_journal_page_last 21552
_journal_paper_doi 10.1039/D2NJ04270C
_journal_volume 46
_journal_year 2022
_chemical_formula_moiety 'C39 H33 Fe N O2 P2 Pd'
_chemical_formula_sum 'C39 H33 Fe N O2 P2 Pd'
_chemical_formula_weight 771.85
_space_group_crystal_system monoclinic
_space_group_IT_number 14
_space_group_name_Hall '-P 2yn'
_space_group_name_H-M_alt 'P 1 21/n 1'
_atom_sites_solution_hydrogens mixed
_atom_sites_solution_primary direct
_atom_sites_solution_secondary difmap
_audit_creation_method SHELXL-2017/1
_audit_update_record
;
2022-06-05 deposited with the CCDC.	2022-09-27 downloaded from the CCDC.
;
_cell_angle_alpha 90
_cell_angle_beta 103.8170(10)
_cell_angle_gamma 90
_cell_formula_units_Z 4
_cell_length_a 12.7157(3)
_cell_length_b 14.7205(4)
_cell_length_c 17.3222(4)
_cell_measurement_reflns_used 9917
_cell_measurement_temperature 120(2)
_cell_measurement_theta_max 27.48
_cell_measurement_theta_min 2.27
_cell_volume 3148.57(14)
_computing_cell_refinement 'SAINT V8.40B (Bruker AXS LLC, 2019)'
_computing_data_collection 'Bruker Instrument Service vV6.2.16'
_computing_data_reduction 'SAINT V8.40B (Bruker AXS LLC, 2019)'
_computing_molecular_graphics 'PLATON (Spek, 2017)'
_computing_publication_material 'PLATON (Spek, 2017)'
_computing_structure_refinement 'SHELXL-2017 (Sheldrick, 2017)'
_computing_structure_solution 'SHELXT 2018 (Sheldrick, 2018)'
_diffrn_ambient_temperature 120(2)
_diffrn_measured_fraction_theta_full 0.999
_diffrn_measured_fraction_theta_max 0.998
_diffrn_measurement_device_type 'Bruker D8 VENTURE Kappa Duo'
_diffrn_measurement_method '\f and \w scans'
_diffrn_radiation_monochromator 'Quazar Mo multilayer optic'
_diffrn_radiation_source 'I\mS micro-focus sealed tube'
_diffrn_radiation_type MoK\a
_diffrn_radiation_wavelength 0.71073
_diffrn_reflns_av_R_equivalents 0.0207
_diffrn_reflns_av_unetI/netI 0.0138
_diffrn_reflns_Laue_measured_fraction_full 0.999
_diffrn_reflns_Laue_measured_fraction_max 0.998
_diffrn_reflns_limit_h_max 16
_diffrn_reflns_limit_h_min -16
_diffrn_reflns_limit_k_max 19
_diffrn_reflns_limit_k_min -18
_diffrn_reflns_limit_l_max 22
_diffrn_reflns_limit_l_min -22
_diffrn_reflns_number 42761
_diffrn_reflns_point_group_measured_fraction_full 0.999
_diffrn_reflns_point_group_measured_fraction_max 0.998
_diffrn_reflns_theta_full 25.242
_diffrn_reflns_theta_max 27.488
_diffrn_reflns_theta_min 2.153
_exptl_absorpt_coefficient_mu 1.172
_exptl_absorpt_correction_T_max 0.86
_exptl_absorpt_correction_T_min 0.75
_exptl_absorpt_correction_type multi-scan
_exptl_absorpt_process_details
;
Krause, L., Herbst-Irmer, R., Sheldrick, G. M., Stalke, D. (2015).
J. Appl. Cryst. 48, 3-10.
;
_exptl_crystal_colour orange
_exptl_crystal_density_diffrn 1.628
_exptl_crystal_description prism
_exptl_crystal_F_000 1568
_exptl_crystal_size_max 0.28
_exptl_crystal_size_mid 0.15
_exptl_crystal_size_min 0.14
_refine_diff_density_max 0.763
_refine_diff_density_min -0.389
_refine_diff_density_rms 0.059
_refine_ls_extinction_method none
_refine_ls_goodness_of_fit_ref 1.046
_refine_ls_hydrogen_treatment constr
_refine_ls_matrix_type full
_refine_ls_number_parameters 416
_refine_ls_number_reflns 7219
_refine_ls_number_restraints 0
_refine_ls_restrained_S_all 1.046
_refine_ls_R_factor_all 0.0209
_refine_ls_R_factor_gt 0.0194
_refine_ls_shift/su_max 0.003
_refine_ls_shift/su_mean 0.000
_refine_ls_structure_factor_coef Fsqd
_refine_ls_weighting_details 'w=1/[\s^2^(Fo^2^)+(0.0176P)^2^+3.1183P] where P=(Fo^2^+2Fc^2^)/3'
_refine_ls_weighting_scheme calc
_refine_ls_wR_factor_gt 0.0473
_refine_ls_wR_factor_ref 0.0482
_reflns_Friedel_coverage 0.000
_reflns_number_gt 6865
_reflns_number_total 7219
_reflns_threshold_expression 'I > 2\s(I)'
_cod_data_source_file d2nj04270c2.cif
_cod_data_source_block pv529
_cod_depositor_comments 'Adding full bibliography for 7061932--7061940.cif.'
_cod_original_sg_symbol_H-M 'P 21/n'
_cod_database_code 7061936
_shelx_shelxl_version_number 2017/1
_shelx_space_group_comment
;
The symmetry employed for this shelxl refinement is uniquely defined
by the following loop, which should always be used as a source of
symmetry information in preference to the above space-group names.
They are only intended as comments.
;
_shelx_estimated_absorpt_t_min 0.735
_shelx_estimated_absorpt_t_max 0.853

loop_
_space_group_symop_operation_xyz
'x, y, z'
'-x+1/2, y+1/2, -z+1/2'
'-x, -y, -z'
'x-1/2, -y-1/2, z-1/2'

loop_
_atom_site_label
_atom_site_type_symbol
_atom_site_fract_x
_atom_site_fract_y
_atom_site_fract_z
_atom_site_U_iso_or_equiv
_atom_site_adp_type
_atom_site_occupancy
_atom_site_site_symmetry_order
_atom_site_calc_flag
_atom_site_refinement_flags_posn
_atom_site_refinement_flags_adp
_atom_site_refinement_flags_occupancy
_atom_site_disorder_assembly
_atom_site_disorder_group
Pd1 Pd 0.58422(2) 0.23948(2) 0.28276(2) 0.01179(4) Uani 1 1 d . . . . .
Fe1 Fe 0.50927(2) 0.52195(2) 0.23691(2) 0.01253(5) Uani 1 1 d . . . . .
P1 P 0.54521(3) 0.34649(2) 0.36924(2) 0.01183(7) Uani 1 1 d . . . . .
P2 P 0.57431(3) 0.31762(3) 0.16461(2) 0.01216(7) Uani 1 1 d . . . . .
C1 C 0.55464(12) 0.46552(10) 0.34710(8) 0.0128(3) Uani 1 1 d . . . . .
C2 C 0.47703(13) 0.53620(10) 0.34734(9) 0.0151(3) Uani 1 1 d . . . . .
H2 H 0.408796 0.529039 0.359971 0.018 Uiso 1 1 calc R U . . .
C3 C 0.51995(13) 0.61871(10) 0.32543(9) 0.0177(3) Uani 1 1 d . . . . .
H3 H 0.485078 0.676219 0.320589 0.021 Uiso 1 1 calc R U . . .
C4 C 0.62401(13) 0.60068(11) 0.31195(9) 0.0177(3) Uani 1 1 d . . . . .
H4 H 0.670698 0.644217 0.297084 0.021 Uiso 1 1 calc R U . . .
C5 C 0.64637(12) 0.50636(10) 0.32452(9) 0.0141(3) Uani 1 1 d . . . . .
H5 H 0.709982 0.475773 0.319063 0.017 Uiso 1 1 calc R U . . .
C6 C 0.50565(12) 0.42625(10) 0.15110(8) 0.0142(3) Uani 1 1 d . . . . .
C7 C 0.39873(12) 0.44159(11) 0.16278(9) 0.0163(3) Uani 1 1 d . . . . .
H7 H 0.353995 0.397295 0.178903 0.020 Uiso 1 1 calc R U . . .
C8 C 0.37145(13) 0.53466(11) 0.14600(9) 0.0196(3) Uani 1 1 d . . . . .
H8 H 0.305269 0.563048 0.148565 0.024 Uiso 1 1 calc R U . . .
C9 C 0.46057(14) 0.57741(11) 0.12480(9) 0.0201(3) Uani 1 1 d . . . . .
H9 H 0.464544 0.639656 0.111303 0.024 Uiso 1 1 calc R U . . .
C10 C 0.54303(13) 0.51133(11) 0.12715(9) 0.0169(3) Uani 1 1 d . . . . .
H10 H 0.611022 0.521737 0.114979 0.020 Uiso 1 1 calc R U . . .
C11 C 0.62778(12) 0.33957(10) 0.47113(8) 0.0141(3) Uani 1 1 d . . . . .
C12 C 0.61710(13) 0.26401(11) 0.51781(9) 0.0188(3) Uani 1 1 d . . . . .
H12 H 0.563309 0.219458 0.498166 0.023 Uiso 1 1 calc R U . . .
C13 C 0.68567(14) 0.25448(12) 0.59311(10) 0.0235(3) Uani 1 1 d . . . . .
H13 H 0.677902 0.203770 0.625217 0.028 Uiso 1 1 calc R U . . .
C14 C 0.76527(14) 0.31876(13) 0.62140(10) 0.0253(4) Uani 1 1 d . . . . .
H14 H 0.812800 0.311184 0.672377 0.030 Uiso 1 1 calc R U . . .
C15 C 0.77585(13) 0.39373(12) 0.57590(10) 0.0221(3) Uani 1 1 d . . . . .
H15 H 0.830123 0.437852 0.595659 0.026 Uiso 1 1 calc R U . . .
C16 C 0.70685(12) 0.40432(11) 0.50119(9) 0.0173(3) Uani 1 1 d . . . . .
H16 H 0.713612 0.456289 0.470219 0.021 Uiso 1 1 calc R U . . .
C17 C 0.40794(12) 0.33265(10) 0.38181(9) 0.0143(3) Uani 1 1 d . . . . .
C18 C 0.33510(13) 0.28346(11) 0.32431(9) 0.0193(3) Uani 1 1 d . . . . .
H18 H 0.357425 0.260149 0.279622 0.023 Uiso 1 1 calc R U . . .
C19 C 0.22971(14) 0.26796(11) 0.33149(11) 0.0231(3) Uani 1 1 d . . . . .
H19 H 0.180169 0.234975 0.291584 0.028 Uiso 1 1 calc R U . . .
C20 C 0.19784(14) 0.30084(12) 0.39694(11) 0.0239(3) Uani 1 1 d . . . . .
H20 H 0.126184 0.290266 0.402210 0.029 Uiso 1 1 calc R U . . .
C21 C 0.27024(14) 0.34943(12) 0.45523(11) 0.0240(3) Uani 1 1 d . . . . .
H21 H 0.248005 0.371514 0.500361 0.029 Uiso 1 1 calc R U . . .
C22 C 0.37473(13) 0.36577(11) 0.44774(9) 0.0189(3) Uani 1 1 d . . . . .
H22 H 0.423711 0.399483 0.487443 0.023 Uiso 1 1 calc R U . . .
C23 C 0.50997(12) 0.25822(10) 0.07244(9) 0.0139(3) Uani 1 1 d . . . . .
C24 C 0.42572(12) 0.29473(11) 0.01350(9) 0.0170(3) Uani 1 1 d . . . . .
H24 H 0.397340 0.352980 0.020685 0.020 Uiso 1 1 calc R U . . .
C25 C 0.38340(13) 0.24568(12) -0.05576(10) 0.0202(3) Uani 1 1 d . . . . .
H25 H 0.325807 0.270425 -0.095520 0.024 Uiso 1 1 calc R U . . .
C26 C 0.42496(13) 0.16098(12) -0.06690(9) 0.0201(3) Uani 1 1 d . . . . .
H26 H 0.396389 0.128023 -0.114437 0.024 Uiso 1 1 calc R U . . .
C27 C 0.50831(13) 0.12435(11) -0.00856(10) 0.0194(3) Uani 1 1 d . . . . .
H27 H 0.537089 0.066448 -0.016391 0.023 Uiso 1 1 calc R U . . .
C28 C 0.54976(12) 0.17188(11) 0.06107(9) 0.0165(3) Uani 1 1 d . . . . .
H28 H 0.605559 0.145695 0.101363 0.020 Uiso 1 1 calc R U . . .
C29 C 0.70711(12) 0.34320(10) 0.14677(9) 0.0146(3) Uani 1 1 d . . . . .
C30 C 0.79916(13) 0.33394(10) 0.20874(9) 0.0179(3) Uani 1 1 d . . . . .
H30 H 0.791875 0.317529 0.260244 0.021 Uiso 1 1 calc R U . . .
C31 C 0.90115(13) 0.34846(11) 0.19585(11) 0.0227(3) Uani 1 1 d . . . . .
H31 H 0.963407 0.342358 0.238571 0.027 Uiso 1 1 calc R U . . .
C32 C 0.91274(14) 0.37188(12) 0.12083(12) 0.0258(4) Uani 1 1 d . . . . .
H32 H 0.982956 0.380976 0.112098 0.031 Uiso 1 1 calc R U . . .
C33 C 0.82196(15) 0.38208(13) 0.05837(11) 0.0272(4) Uani 1 1 d . . . . .
H33 H 0.829791 0.398670 0.007044 0.033 Uiso 1 1 calc R U . . .
C34 C 0.71948(14) 0.36782(12) 0.07150(10) 0.0220(3) Uani 1 1 d . . . . .
H34 H 0.657274 0.374888 0.028885 0.026 Uiso 1 1 calc R U . . .
O41 O 0.45392(11) 0.08753(8) 0.40970(8) 0.0270(3) Uani 1 1 d . . . . .
O42 O 0.51855(10) 0.00890(8) 0.17051(7) 0.0231(2) Uani 1 1 d . . . . .
N41 N 0.45748(11) 0.04758(9) 0.28175(8) 0.0182(3) Uani 1 1 d . . . . .
C41 C 0.62825(13) 0.09845(10) 0.27879(9) 0.0159(3) Uani 1 1 d . . . . .
H41 H 0.696808 0.088331 0.266966 0.019 Uiso 1 1 d R U . . .
C42 C 0.60972(13) 0.12165(10) 0.35421(9) 0.0159(3) Uani 1 1 d . . . . .
H42 H 0.660717 0.125459 0.403284 0.019 Uiso 1 1 d R U . . .
C43 C 0.50075(13) 0.08644(10) 0.35601(10) 0.0181(3) Uani 1 1 d . . . . .
C44 C 0.53325(13) 0.04729(10) 0.23440(9) 0.0168(3) Uani 1 1 d . . . . .
C45 C 0.35581(14) -0.00168(13) 0.26255(12) 0.0270(4) Uani 1 1 d . . . . .
H45A H 0.347309 -0.035585 0.309365 0.041 Uiso 1 1 calc R U . . .
H45B H 0.355631 -0.044097 0.218913 0.041 Uiso 1 1 calc R U . . .
H45C H 0.295770 0.041355 0.246380 0.041 Uiso 1 1 calc R U . . .

loop_
_atom_site_aniso_label
_atom_site_aniso_U_11
_atom_site_aniso_U_22
_atom_site_aniso_U_33
_atom_site_aniso_U_23
_atom_site_aniso_U_13
_atom_site_aniso_U_12
Pd1 0.01529(6) 0.01054(6) 0.01064(6) -0.00025(4) 0.00530(4) 0.00002(4)
Fe1 0.01588(10) 0.01103(10) 0.01134(10) 0.00053(8) 0.00451(8) 0.00092(8)
P1 0.01508(17) 0.01118(17) 0.00995(16) -0.00040(13) 0.00439(13) -0.00046(13)
P2 0.01427(17) 0.01279(17) 0.01007(16) -0.00043(13) 0.00419(13) 0.00012(14)
C1 0.0160(7) 0.0131(7) 0.0096(6) -0.0006(5) 0.0035(5) -0.0007(5)
C2 0.0183(7) 0.0164(7) 0.0120(6) -0.0019(6) 0.0061(5) 0.0009(6)
C3 0.0255(8) 0.0126(7) 0.0153(7) -0.0025(6) 0.0055(6) 0.0015(6)
C4 0.0209(8) 0.0149(7) 0.0173(7) -0.0012(6) 0.0043(6) -0.0039(6)
C5 0.0151(7) 0.0146(7) 0.0129(7) 0.0006(5) 0.0039(5) -0.0003(5)
C6 0.0182(7) 0.0143(7) 0.0106(6) -0.0010(5) 0.0043(5) 0.0013(6)
C7 0.0164(7) 0.0183(7) 0.0137(7) -0.0013(6) 0.0026(5) 0.0003(6)
C8 0.0210(8) 0.0209(8) 0.0153(7) 0.0006(6) 0.0011(6) 0.0062(6)
C9 0.0301(9) 0.0160(7) 0.0140(7) 0.0040(6) 0.0048(6) 0.0045(6)
C10 0.0227(8) 0.0171(7) 0.0125(7) 0.0016(6) 0.0074(6) 0.0000(6)
C11 0.0156(7) 0.0159(7) 0.0117(6) 0.0000(5) 0.0051(5) 0.0036(6)
C12 0.0221(8) 0.0183(8) 0.0171(7) 0.0018(6) 0.0070(6) 0.0009(6)
C13 0.0277(9) 0.0250(9) 0.0183(8) 0.0077(6) 0.0065(7) 0.0062(7)
C14 0.0251(8) 0.0334(10) 0.0149(7) 0.0030(7) -0.0002(6) 0.0071(7)
C15 0.0189(8) 0.0278(9) 0.0178(7) -0.0027(7) 0.0010(6) 0.0003(7)
C16 0.0190(7) 0.0181(7) 0.0153(7) -0.0005(6) 0.0050(6) 0.0006(6)
C17 0.0168(7) 0.0124(7) 0.0141(7) 0.0008(5) 0.0045(6) -0.0009(5)
C18 0.0213(8) 0.0193(8) 0.0174(7) -0.0041(6) 0.0052(6) -0.0020(6)
C19 0.0207(8) 0.0201(8) 0.0263(8) -0.0050(7) 0.0010(7) -0.0053(6)
C20 0.0175(8) 0.0207(8) 0.0353(9) -0.0006(7) 0.0097(7) -0.0033(6)
C21 0.0250(8) 0.0252(9) 0.0262(8) -0.0053(7) 0.0148(7) -0.0039(7)
C22 0.0199(8) 0.0202(8) 0.0176(7) -0.0054(6) 0.0061(6) -0.0041(6)
C23 0.0147(7) 0.0162(7) 0.0122(7) -0.0016(5) 0.0059(5) -0.0023(5)
C24 0.0174(7) 0.0187(7) 0.0154(7) -0.0002(6) 0.0052(6) 0.0006(6)
C25 0.0170(7) 0.0266(8) 0.0160(7) -0.0002(6) 0.0021(6) -0.0014(6)
C26 0.0202(8) 0.0253(8) 0.0159(7) -0.0067(6) 0.0062(6) -0.0070(6)
C27 0.0219(8) 0.0174(7) 0.0213(8) -0.0036(6) 0.0099(6) -0.0017(6)
C28 0.0161(7) 0.0182(7) 0.0159(7) -0.0003(6) 0.0051(6) 0.0003(6)
C29 0.0151(7) 0.0134(7) 0.0158(7) -0.0026(5) 0.0050(6) -0.0007(5)
C30 0.0198(7) 0.0129(7) 0.0195(7) -0.0015(6) 0.0021(6) 0.0006(6)
C31 0.0157(7) 0.0145(7) 0.0350(9) -0.0058(7) 0.0004(7) 0.0001(6)
C32 0.0186(8) 0.0198(8) 0.0428(10) -0.0107(7) 0.0146(7) -0.0047(6)
C33 0.0277(9) 0.0309(9) 0.0273(9) -0.0050(7) 0.0150(7) -0.0076(7)
C34 0.0209(8) 0.0287(9) 0.0175(7) -0.0017(7) 0.0069(6) -0.0042(7)
O41 0.0365(7) 0.0226(6) 0.0288(6) 0.0016(5) 0.0214(6) -0.0005(5)
O42 0.0330(7) 0.0161(5) 0.0202(6) -0.0035(5) 0.0066(5) 0.0004(5)
N41 0.0175(6) 0.0155(6) 0.0228(7) -0.0001(5) 0.0074(5) -0.0009(5)
C41 0.0176(7) 0.0128(7) 0.0191(7) 0.0012(6) 0.0081(6) 0.0021(6)
C42 0.0201(7) 0.0124(7) 0.0155(7) 0.0025(5) 0.0048(6) 0.0010(6)
C43 0.0235(8) 0.0113(7) 0.0216(8) 0.0035(6) 0.0099(6) 0.0031(6)
C44 0.0214(7) 0.0106(7) 0.0193(7) 0.0022(6) 0.0067(6) 0.0035(6)
C45 0.0203(8) 0.0255(9) 0.0353(10) 0.0027(7) 0.0068(7) -0.0047(7)

loop_
_atom_type_symbol
_atom_type_description
_atom_type_scat_dispersion_real
_atom_type_scat_dispersion_imag
_atom_type_scat_source
C C 0.0033 0.0016 'International Tables Vol C Tables 4.2.6.8 and 6.1.1.4'
H H 0.0000 0.0000 'International Tables Vol C Tables 4.2.6.8 and 6.1.1.4'
Fe Fe 0.3463 0.8444 'International Tables Vol C Tables 4.2.6.8 and 6.1.1.4'
N N 0.0061 0.0033 'International Tables Vol C Tables 4.2.6.8 and 6.1.1.4'
O O 0.0106 0.0060 'International Tables Vol C Tables 4.2.6.8 and 6.1.1.4'
P P 0.1023 0.0942 'International Tables Vol C Tables 4.2.6.8 and 6.1.1.4'
Pd Pd -0.9988 1.0072 'International Tables Vol C Tables 4.2.6.8 and 6.1.1.4'

loop_
_geom_angle_atom_site_label_1
_geom_angle_atom_site_label_2
_geom_angle_atom_site_label_3
_geom_angle
_geom_angle_site_symmetry_1
_geom_angle_site_symmetry_3
_geom_angle_publ_flag
C42 Pd1 C41 38.96(6) . . ?
C42 Pd1 P1 101.95(4) . . ?
C41 Pd1 P1 140.87(4) . . ?
C42 Pd1 P2 153.05(4) . . ?
C41 Pd1 P2 114.10(4) . . ?
P1 Pd1 P2 105.003(14) . . ?
C5 Fe1 C1 41.67(6) . . ?
C5 Fe1 C7 138.04(6) . . ?
C1 Fe1 C7 110.61(6) . . ?
C5 Fe1 C6 109.39(6) . . ?
C1 Fe1 C6 110.70(6) . . ?
C7 Fe1 C6 41.31(6) . . ?
C5 Fe1 C10 110.56(6) . . ?
C1 Fe1 C10 139.70(6) . . ?
C7 Fe1 C10 68.77(6) . . ?
C6 Fe1 C10 41.06(6) . . ?
C5 Fe1 C2 69.12(6) . . ?
C1 Fe1 C2 41.00(6) . . ?
C7 Fe1 C2 112.54(6) . . ?
C6 Fe1 C2 140.50(6) . . ?
C10 Fe1 C2 178.43(6) . . ?
C5 Fe1 C9 139.42(6) . . ?
C1 Fe1 C9 178.83(7) . . ?
C7 Fe1 C9 68.27(6) . . ?
C6 Fe1 C9 68.75(6) . . ?
C10 Fe1 C9 40.50(6) . . ?
C2 Fe1 C9 138.84(6) . . ?
C5 Fe1 C4 40.67(6) . . ?
C1 Fe1 C4 68.83(6) . . ?
C7 Fe1 C4 178.53(6) . . ?
C6 Fe1 C4 137.43(6) . . ?
C10 Fe1 C4 110.71(6) . . ?
C2 Fe1 C4 68.00(6) . . ?
C9 Fe1 C4 112.30(7) . . ?
C5 Fe1 C8 178.28(6) . . ?
C1 Fe1 C8 138.66(6) . . ?
C7 Fe1 C8 40.64(6) . . ?
C6 Fe1 C8 68.89(6) . . ?
C10 Fe1 C8 68.15(6) . . ?
C2 Fe1 C8 112.20(6) . . ?
C9 Fe1 C8 40.23(7) . . ?
C4 Fe1 C8 140.63(6) . . ?
C5 Fe1 C3 68.43(6) . . ?
C1 Fe1 C3 68.46(6) . . ?
C7 Fe1 C3 141.03(6) . . ?
C6 Fe1 C3 177.60(6) . . ?
C10 Fe1 C3 138.25(6) . . ?
C2 Fe1 C3 40.18(6) . . ?
C9 Fe1 C3 112.13(6) . . ?
C4 Fe1 C3 40.23(6) . . ?
C8 Fe1 C3 113.29(6) . . ?
C1 P1 C17 104.38(7) . . ?
C1 P1 C11 101.97(7) . . ?
C17 P1 C11 102.96(7) . . ?
C1 P1 Pd1 119.31(5) . . ?
C17 P1 Pd1 111.22(5) . . ?
C11 P1 Pd1 115.19(5) . . ?
C6 P2 C29 103.46(7) . . ?
C6 P2 C23 101.99(7) . . ?
C29 P2 C23 100.92(7) . . ?
C6 P2 Pd1 118.29(5) . . ?
C29 P2 Pd1 113.13(5) . . ?
C23 P2 Pd1 116.73(5) . . ?
C2 C1 C5 107.40(13) . . ?
C2 C1 P1 128.55(11) . . ?
C5 C1 P1 124.05(11) . . ?
C2 C1 Fe1 70.46(8) . . ?
C5 C1 Fe1 69.08(8) . . ?
P1 C1 Fe1 125.29(8) . . ?
C3 C2 C1 108.12(13) . . ?
C3 C2 Fe1 70.40(8) . . ?
C1 C2 Fe1 68.53(8) . . ?
C3 C2 H2 125.9 . . ?
C1 C2 H2 125.9 . . ?
Fe1 C2 H2 126.7 . . ?
C2 C3 C4 108.43(13) . . ?
C2 C3 Fe1 69.43(8) . . ?
C4 C3 Fe1 69.49(9) . . ?
C2 C3 H3 125.8 . . ?
C4 C3 H3 125.8 . . ?
Fe1 C3 H3 126.9 . . ?
C3 C4 C5 108.45(14) . . ?
C3 C4 Fe1 70.28(9) . . ?
C5 C4 Fe1 68.52(9) . . ?
C3 C4 H4 125.8 . . ?
C5 C4 H4 125.8 . . ?
Fe1 C4 H4 127.0 . . ?
C4 C5 C1 107.59(13) . . ?
C4 C5 Fe1 70.81(9) . . ?
C1 C5 Fe1 69.25(8) . . ?
C4 C5 H5 126.2 . . ?
C1 C5 H5 126.2 . . ?
Fe1 C5 H5 125.3 . . ?
C10 C6 C7 107.03(13) . . ?
C10 C6 P2 128.70(12) . . ?
C7 C6 P2 124.27(12) . . ?
C10 C6 Fe1 69.92(8) . . ?
C7 C6 Fe1 69.33(8) . . ?
P2 C6 Fe1 126.12(8) . . ?
C8 C7 C6 108.30(14) . . ?
C8 C7 Fe1 70.65(9) . . ?
C6 C7 Fe1 69.36(8) . . ?
C8 C7 H7 125.8 . . ?
C6 C7 H7 125.8 . . ?
Fe1 C7 H7 125.7 . . ?
C9 C8 C7 107.96(14) . . ?
C9 C8 Fe1 69.69(9) . . ?
C7 C8 Fe1 68.71(9) . . ?
C9 C8 H8 126.0 . . ?
C7 C8 H8 126.0 . . ?
Fe1 C8 H8 127.1 . . ?
C8 C9 C10 108.53(14) . . ?
C8 C9 Fe1 70.08(9) . . ?
C10 C9 Fe1 69.44(9) . . ?
C8 C9 H9 125.7 . . ?
C10 C9 H9 125.7 . . ?
Fe1 C9 H9 126.3 . . ?
C9 C10 C6 108.18(14) . . ?
C9 C10 Fe1 70.06(9) . . ?
C6 C10 Fe1 69.01(8) . . ?
C9 C10 H10 125.9 . . ?
C6 C10 H10 125.9 . . ?
Fe1 C10 H10 126.6 . . ?
C16 C11 C12 119.24(14) . . ?
C16 C11 P1 121.30(11) . . ?
C12 C11 P1 119.28(12) . . ?
C13 C12 C11 119.70(15) . . ?
C13 C12 H12 120.1 . . ?
C11 C12 H12 120.1 . . ?
C14 C13 C12 120.22(16) . . ?
C14 C13 H13 119.9 . . ?
C12 C13 H13 119.9 . . ?
C15 C14 C13 120.39(15) . . ?
C15 C14 H14 119.8 . . ?
C13 C14 H14 119.8 . . ?
C14 C15 C16 119.72(16) . . ?
C14 C15 H15 120.1 . . ?
C16 C15 H15 120.1 . . ?
C15 C16 C11 120.71(15) . . ?
C15 C16 H16 119.6 . . ?
C11 C16 H16 119.6 . . ?
C18 C17 C22 119.19(14) . . ?
C18 C17 P1 117.78(12) . . ?
C22 C17 P1 122.97(12) . . ?
C17 C18 C19 120.76(15) . . ?
C17 C18 H18 119.6 . . ?
C19 C18 H18 119.6 . . ?
C20 C19 C18 119.56(15) . . ?
C20 C19 H19 120.2 . . ?
C18 C19 H19 120.2 . . ?
C19 C20 C21 120.23(15) . . ?
C19 C20 H20 119.9 . . ?
C21 C20 H20 119.9 . . ?
C22 C21 C20 120.29(15) . . ?
C22 C21 H21 119.9 . . ?
C20 C21 H21 119.9 . . ?
C21 C22 C17 119.97(15) . . ?
C21 C22 H22 120.0 . . ?
C17 C22 H22 120.0 . . ?
C24 C23 C28 119.07(14) . . ?
C24 C23 P2 123.87(12) . . ?
C28 C23 P2 117.05(11) . . ?
C25 C24 C23 120.02(15) . . ?
C25 C24 H24 120.0 . . ?
C23 C24 H24 120.0 . . ?
C26 C25 C24 120.30(15) . . ?
C26 C25 H25 119.9 . . ?
C24 C25 H25 119.9 . . ?
C25 C26 C27 119.92(15) . . ?
C25 C26 H26 120.0 . . ?
C27 C26 H26 120.0 . . ?
C28 C27 C26 120.25(15) . . ?
C28 C27 H27 119.9 . . ?
C26 C27 H27 119.9 . . ?
C27 C28 C23 120.41(15) . . ?
C27 C28 H28 119.8 . . ?
C23 C28 H28 119.8 . . ?
C30 C29 C34 118.89(14) . . ?
C30 C29 P2 119.34(12) . . ?
C34 C29 P2 121.70(12) . . ?
C31 C30 C29 120.52(15) . . ?
C31 C30 H30 119.7 . . ?
C29 C30 H30 119.7 . . ?
C30 C31 C32 120.21(16) . . ?
C30 C31 H31 119.9 . . ?
C32 C31 H31 119.9 . . ?
C31 C32 C33 120.17(16) . . ?
C31 C32 H32 119.9 . . ?
C33 C32 H32 119.9 . . ?
C32 C33 C34 119.54(17) . . ?
C32 C33 H33 120.2 . . ?
C34 C33 H33 120.2 . . ?
C33 C34 C29 120.66(16) . . ?
C33 C34 H34 119.7 . . ?
C29 C34 H34 119.7 . . ?
C43 N41 C44 111.39(13) . . ?
C43 N41 C45 123.39(14) . . ?
C44 N41 C45 124.19(14) . . ?
C42 C41 C44 107.86(13) . . ?
C42 C41 Pd1 68.81(8) . . ?
C44 C41 Pd1 108.78(10) . . ?
C42 C41 H41 126.5 . . ?
C44 C41 H41 119.0 . . ?
Pd1 C41 H41 114.5 . . ?
C41 C42 C43 107.16(13) . . ?
C41 C42 Pd1 72.23(9) . . ?
C43 C42 Pd1 106.58(10) . . ?
C41 C42 H42 127.9 . . ?
C43 C42 H42 116.6 . . ?
Pd1 C42 H42 117.2 . . ?
O41 C43 N41 123.52(15) . . ?
O41 C43 C42 129.74(16) . . ?
N41 C43 C42 106.73(13) . . ?
O42 C44 N41 123.65(15) . . ?
O42 C44 C41 129.82(15) . . ?
N41 C44 C41 106.51(13) . . ?
N41 C45 H45A 109.5 . . ?
N41 C45 H45B 109.5 . . ?
H45A C45 H45B 109.5 . . ?
N41 C45 H45C 109.5 . . ?
H45A C45 H45C 109.5 . . ?
H45B C45 H45C 109.5 . . ?

loop_
_geom_bond_atom_site_label_1
_geom_bond_atom_site_label_2
_geom_bond_distance
_geom_bond_site_symmetry_2
_geom_bond_publ_flag
Pd1 C42 2.1105(15) . ?
Pd1 C41 2.1555(15) . ?
Pd1 P1 2.3080(4) . ?
Pd1 P2 2.3247(4) . ?
Fe1 C5 2.0325(15) . ?
Fe1 C1 2.0348(14) . ?
Fe1 C7 2.0401(15) . ?
Fe1 C6 2.0404(15) . ?
Fe1 C10 2.0526(15) . ?
Fe1 C2 2.0606(14) . ?
Fe1 C9 2.0608(15) . ?
Fe1 C4 2.0629(16) . ?
Fe1 C8 2.0659(16) . ?
Fe1 C3 2.0734(15) . ?
P1 C1 1.8038(15) . ?
P1 C17 1.8213(15) . ?
P1 C11 1.8283(15) . ?
P2 C6 1.8101(15) . ?
P2 C29 1.8270(15) . ?
P2 C23 1.8327(15) . ?
C1 C2 1.435(2) . ?
C1 C5 1.447(2) . ?
C2 C3 1.420(2) . ?
C2 H2 0.9500 . ?
C3 C4 1.422(2) . ?
C3 H3 0.9500 . ?
C4 C5 1.424(2) . ?
C4 H4 0.9500 . ?
C5 H5 0.9500 . ?
C6 C10 1.436(2) . ?
C6 C7 1.439(2) . ?
C7 C8 1.426(2) . ?
C7 H7 0.9500 . ?
C8 C9 1.419(2) . ?
C8 H8 0.9500 . ?
C9 C10 1.424(2) . ?
C9 H9 0.9500 . ?
C10 H10 0.9500 . ?
C11 C16 1.393(2) . ?
C11 C12 1.401(2) . ?
C12 C13 1.392(2) . ?
C12 H12 0.9500 . ?
C13 C14 1.387(3) . ?
C13 H13 0.9500 . ?
C14 C15 1.381(3) . ?
C14 H14 0.9500 . ?
C15 C16 1.388(2) . ?
C15 H15 0.9500 . ?
C16 H16 0.9500 . ?
C17 C18 1.390(2) . ?
C17 C22 1.397(2) . ?
C18 C19 1.394(2) . ?
C18 H18 0.9500 . ?
C19 C20 1.380(2) . ?
C19 H19 0.9500 . ?
C20 C21 1.391(2) . ?
C20 H20 0.9500 . ?
C21 C22 1.386(2) . ?
C21 H21 0.9500 . ?
C22 H22 0.9500 . ?
C23 C24 1.399(2) . ?
C23 C28 1.399(2) . ?
C24 C25 1.394(2) . ?
C24 H24 0.9500 . ?
C25 C26 1.386(2) . ?
C25 H25 0.9500 . ?
C26 C27 1.387(2) . ?
C26 H26 0.9500 . ?
C27 C28 1.385(2) . ?
C27 H27 0.9500 . ?
C28 H28 0.9500 . ?
C29 C30 1.393(2) . ?
C29 C34 1.398(2) . ?
C30 C31 1.384(2) . ?
C30 H30 0.9500 . ?
C31 C32 1.386(3) . ?
C31 H31 0.9500 . ?
C32 C33 1.389(3) . ?
C32 H32 0.9500 . ?
C33 C34 1.391(2) . ?
C33 H33 0.9500 . ?
C34 H34 0.9500 . ?
O41 C43 1.218(2) . ?
O42 C44 1.217(2) . ?
N41 C43 1.395(2) . ?
N41 C44 1.407(2) . ?
N41 C45 1.450(2) . ?
C41 C42 1.423(2) . ?
C41 C44 1.474(2) . ?
C41 H41 0.9537 . ?
C42 C43 1.487(2) . ?
C42 H42 0.9397 . ?
C45 H45A 0.9800 . ?
C45 H45B 0.9800 . ?
C45 H45C 0.9800 . ?
